data_1549881
loop_
_publ_author_name
'Shukla, Rahul'
'Claiser, Nicolas'
'Souhassou, Mohamed'
'Lecomte, Claude'
'Balkrishna, Shah Jaimin'
'Kumar, Sangit'
'Chopra, Deepak'

_publ_section_title
;
 Exploring the simultaneous \s-hole/\p-hole bonding characteristics of a
 Br&#x00B7;&#x00B7;&#x00B7;\p interaction in an ebselen derivative
 <i>via</i> experimental and theoretical electron-density analysis
;
_journal_coeditor_code LQ5015SUP1
_journal_issue 5
_journal_name_full IUCrJ
_journal_page_first 647
_journal_page_last 653
_journal_paper_doi 10.1107/S2052252518011041
_journal_volume 5
_journal_year 2018
_chemical_formula_moiety 'C13 H8 Br N O Se'
_chemical_formula_sum 'C13 H8 Br N O Se'
_chemical_formula_weight 353.063
_space_group_IT_number 14
_symmetry_cell_setting monoclinic
_symmetry_space_group_name_Hall '-P 2yn'
_symmetry_space_group_name_H-M 'P 1 21/n 1'
_atom_sites_solution_hydrogens difmap
_atom_sites_solution_primary direct
_atom_sites_solution_secondary difmap
_audit_creation_method 'MoPro v16                '
_cell_angle_alpha 90.
_cell_angle_beta 103.676(3)
_cell_angle_gamma 90.
_cell_formula_units_Z 4
_cell_length_a 7.6043(7)
_cell_length_b 13.4161(13)
_cell_length_c 11.8847(11)
_cell_measurement_reflns_used 9182
_cell_measurement_temperature 100(2)
_cell_measurement_theta_max 35.42
_cell_measurement_theta_min 2.48
_cell_volume 1178.10(19)
_computing_cell_refinement 'Bruker SAINT'
_computing_data_collection 'Bruker APEX3'
_computing_data_reduction 'Bruker SAINT'
_computing_structure_refinement 'SHELXL-2013 (Sheldrick, 2013), MoPro (J. Appl. Cryst. 2005, 38, 38-54)'
_computing_structure_solution 'SHELXS-97 (Sheldrick 2008)'
_diffrn_ambient_temperature 100(2)
_diffrn_measured_fraction_theta_full 0.999
_diffrn_measured_fraction_theta_max 0.999
_diffrn_measurement_device_type 'Bruker D8 Venture'
_diffrn_measurement_method '\w scans'
_diffrn_radiation_monochromator graphite
_diffrn_radiation_source 'fine-focus sealed tube'
_diffrn_radiation_type AgK\a
_diffrn_radiation_wavelength 0.56086
_diffrn_reflns_av_R_equivalents 0.038
_diffrn_reflns_av_sigmaI/netI 0.02810
_diffrn_reflns_limit_h_max 15
_diffrn_reflns_limit_h_min -16
_diffrn_reflns_limit_k_max 28
_diffrn_reflns_limit_k_min 0
_diffrn_reflns_limit_l_max 25
_diffrn_reflns_limit_l_min 0
_diffrn_reflns_number 323211
_diffrn_reflns_theta_full 37.28
_diffrn_reflns_theta_max 37.28
_diffrn_reflns_theta_min 0.00
_exptl_absorpt_coefficient_mu 3.498
_exptl_absorpt_correction_T_max 0.390
_exptl_absorpt_correction_T_min 0.275
_exptl_absorpt_correction_type numerical
_exptl_absorpt_process_details
;
Bruker D8 Venture, APEX III (v.2016.5-0)
;
_exptl_crystal_colour yellow
_exptl_crystal_density_diffrn 1.991
_exptl_crystal_density_method 'not measured'
_exptl_crystal_description block
_exptl_crystal_F_000 680
_exptl_crystal_size_max 0.390
_exptl_crystal_size_mid 0.240
_exptl_crystal_size_min 0.150
_refine_ls_extinction_coef 0.49510
_refine_ls_extinction_method 'Isotropic Gaussian'
_refine_ls_goodness_of_fit_ref 1.012
_refine_ls_hydrogen_treatment constr
_refine_ls_matrix_type full
_refine_ls_number_parameters 495
_refine_ls_number_reflns 9660
_refine_ls_number_restraints 0
_refine_ls_restrained_S_all 0.000
_refine_ls_R_factor_all 0.0162
_refine_ls_R_factor_gt 0.0162
_refine_ls_shift/su_max -0.005
_refine_ls_shift/su_mean 0.000
_refine_ls_structure_factor_coef Fsqd
_refine_ls_weighting_details
;
          calc w2 = 1/[s^2^(Fo^2^)]
;
_refine_ls_weighting_scheme sigma
_refine_ls_wR_factor_gt 0.0343
_refine_ls_wR_factor_ref 0.0343
_reflns_number_gt 9660
_reflns_number_total 11835
_reflns_threshold_expression >3.0sigma(I)
_cod_data_source_file lq5015.cif
_cod_data_source_block I
_cod_depositor_comments
;
The following automatic conversions were performed:

'_exptl_absorpt_correction_type' value 'Numerical' changed to
'numerical' according to
/home/data/users/saulius/crontab/automatic-downloads/rss-feeds/IUCr/lib/dictionaries/cif_core.dic
dictionary named 'cif_core.dic' version 2.4.2 from 2011-04-26.

Automatic conversion script
Id: cif_fix_values 4973 2017-02-22 13:04:09Z antanas 
;
_cod_original_sg_symbol_H-M 'P 21/n'
_cod_database_code 1549881

loop_
_symmetry_equiv_pos_as_xyz
'x, y, z'
'-x+1/2, y+1/2, -z+1/2'
'-x, -y, -z'
'x+1/2, -y+1/2, z+1/2'

loop_
_atom_site_type_symbol
_atom_site_label
_atom_site_fract_x
_atom_site_fract_y
_atom_site_fract_z
_atom_site_U_iso_or_equiv
_atom_site_adp_type
_atom_site_occupancy
_atom_site_calc_flag
_atom_site_refinement_flags_posn
_atom_site_refinement_flags_adp
Se SE1 0.600656(5) 0.282297(3) 0.720245(3) 0.009136(3) Uani 1 d . .
Br BR1 0.069855(7) 0.251010(4) 0.598446(5) 0.017423(4) Uani 1 d . .
O O1 0.32670(4) 0.31101(3) 0.39409(3) 0.01222(3) Uani 1 d . .
N N1 0.44324(5) 0.33584(3) 0.58768(3) 0.00982(2) Uani 1 d . .
C C8 0.54797(5) 0.19727(3) 0.50579(3) 0.00986(3) Uani 1 d . .
C C6 0.31946(5) 0.41042(3) 0.60359(3) 0.00971(3) Uani 1 d . .
C C2 0.02765(6) 0.45732(4) 0.63544(4) 0.01544(4) Uani 1 d . .
C C12 0.75647(6) 0.09840(3) 0.64929(4) 0.01276(3) Uani 1 d . .
C C7 0.42795(5) 0.28451(3) 0.48704(3) 0.00927(3) Uani 1 d . .
C C10 0.68622(7) 0.05194(4) 0.44555(4) 0.01649(4) Uani 1 d . .
C C4 0.25541(7) 0.58288(4) 0.63672(4) 0.01722(4) Uani 1 d . .
C C11 0.77697(6) 0.03471(4) 0.56104(4) 0.01557(4) Uani 1 d . .
C C13 0.64216(5) 0.18043(3) 0.62014(3) 0.00973(3) Uani 1 d . .
C C5 0.37302(6) 0.50998(3) 0.61467(4) 0.01313(3) Uani 1 d . .
C C1 0.14622(6) 0.38495(3) 0.61406(4) 0.01163(3) Uani 1 d . .
C C3 0.08301(7) 0.55628(4) 0.64715(4) 0.01795(4) Uani 1 d . .
C C9 0.57078(6) 0.13293(3) 0.41794(4) 0.01363(3) Uani 1 d . .
H H11 0.87241 -0.02653 0.57686 0.03438 Uani 1 d R U
H H5 0.50735 0.53105 0.60740 0.02827 Uani 1 d R U
H H10 0.71724 0.00896 0.37554 0.03690 Uani 1 d R U
H H3 -0.00911 0.61372 0.66158 0.03536 Uani 1 d R U
H H12 0.82676 0.08047 0.73719 0.02923 Uani 1 d R U
H H9 0.50444 0.14719 0.32838 0.03190 Uani 1 d R U
H H2 -0.10729 0.43270 0.63652 0.03359 Uani 1 d R U
H H4 0.31296 0.65702 0.64943 0.03483 Uani 1 d R U

loop_
_atom_site_aniso_label
_atom_site_aniso_U_11
_atom_site_aniso_U_22
_atom_site_aniso_U_33
_atom_site_aniso_U_12
_atom_site_aniso_U_13
_atom_site_aniso_U_23
SE1 0.009883(13) 0.010143(14) 0.006320(12) -0.000132(11) -0.000203(10) -0.000328(10)
BR1 0.015219(18) 0.015439(19) 0.02176(2) -0.004878(14) 0.004672(15) 0.003502(14)
O1 0.01368(11) 0.01333(12) 0.00767(10) 0.00061(10) -0.00141(8) 0.00051(9)
N1 0.01055(11) 0.01087(12) 0.00699(10) 0.00127(9) -0.00004(8) -0.00027(9)
C8 0.01067(12) 0.01075(13) 0.00747(11) 0.00038(10) 0.00077(10) -0.00075(10)
C6 0.01020(12) 0.00931(13) 0.00900(12) -0.00016(10) 0.00100(9) -0.00007(10)
C2 0.01409(15) 0.02020(18) 0.01279(14) 0.00544(14) 0.00468(12) 0.00239(13)
C12 0.01386(14) 0.01207(14) 0.01078(13) 0.00279(12) -0.00019(11) 0.00025(11)
C7 0.00974(12) 0.01018(13) 0.00674(11) -0.00013(10) -0.00035(9) 0.00039(9)
C10 0.02004(17) 0.01599(17) 0.01229(15) 0.00498(14) 0.00153(13) -0.00362(13)
C4 0.0251(2) 0.01106(15) 0.01448(15) 0.00205(14) 0.00272(14) -0.00246(12)
C11 0.01783(16) 0.01372(15) 0.01389(15) 0.00497(13) 0.00126(13) -0.00106(12)
C13 0.00993(12) 0.01020(13) 0.00829(12) 0.00014(10) 0.00064(9) 0.00005(10)
C5 0.01612(15) 0.01013(14) 0.01219(14) -0.00181(12) 0.00143(12) -0.00156(11)
C1 0.01145(13) 0.01236(14) 0.01107(13) 0.00053(11) 0.00266(10) 0.00189(11)
C3 0.0233(2) 0.01758(18) 0.01301(15) 0.00887(16) 0.00440(14) -0.00045(13)
C9 0.01619(15) 0.01476(15) 0.00884(13) 0.00262(13) 0.00077(11) -0.00222(11)
H11 0.04230 0.02856 0.02998 0.01845 0.00399 -0.00094
H5 0.02423 0.02167 0.03975 -0.00594 0.00926 -0.00169
H10 0.04931 0.03605 0.02324 0.01487 0.00436 -0.01156
H3 0.03683 0.03112 0.03920 0.01662 0.01114 -0.00066
H12 0.03637 0.03180 0.01640 0.01107 0.00005 0.00337
H9 0.04053 0.03547 0.01474 0.00932 -0.00335 -0.00395
H2 0.02016 0.03967 0.04278 0.00263 0.01113 0.00398
H4 0.04242 0.01623 0.04488 -0.00101 0.00842 -0.00513

loop_
_atom_type_symbol
_atom_type_description
_atom_type_scat_dispersion_real
_atom_type_scat_dispersion_imag
_atom_type_scat_source
C C 0.0015 0.0010 'Clementi & Roetti 1974. Atomic Data & Nuclear Data Tables. 14, 177'
H H 0.0000 0.0000 'Clementi & Roetti 1974. Atomic Data & Nuclear Data Tables. 14, 177'
N N 0.0033 0.0020 'Clementi & Roetti 1974. Atomic Data & Nuclear Data Tables. 14, 177'
O O 0.0061 0.0037 'Clementi & Roetti 1974. Atomic Data & Nuclear Data Tables. 14, 177'
Se Se 0.2450 1.4920 'Clementi & Roetti 1974. Atomic Data & Nuclear Data Tables. 14, 177'
Br Br 0.1921 1.6545 'Clementi & Roetti 1974. Atomic Data & Nuclear Data Tables. 14, 177'

loop_
_geom_angle_atom_site_label_1
_geom_angle_atom_site_label_2
_geom_angle_atom_site_label_3
_geom_angle
N1 SE1 C13 85.222(17)
SE1 N1 C7 116.61(2)
SE1 N1 C6 117.98(2)
C7 N1 C6 123.59(3)
C13 C8 C7 115.72(3)
C13 C8 C9 120.11(3)
C7 C8 C9 124.17(3)
N1 C6 C1 120.68(3)
N1 C6 C5 120.07(3)
C1 C6 C5 119.18(3)
C1 C2 C3 119.45(4)
C1 C2 H2 116.604
C3 C2 H2 123.824
C13 C12 C11 118.18(4)
C13 C12 H12 123.504
C11 C12 H12 118.286
O1 C7 N1 122.95(3)
O1 C7 C8 126.62(3)
N1 C7 C8 110.43(3)
C9 C10 C11 119.89(4)
C9 C10 H10 118.430
C11 C10 H10 121.202
C5 C4 C3 119.82(4)
C5 C4 H4 114.546
C3 C4 H4 125.530
C12 C11 C10 121.36(4)
C12 C11 H11 121.707
C10 C11 H11 116.719
SE1 C13 C8 111.88(3)
SE1 C13 C12 127.04(3)
C8 C13 C12 121.03(3)
C6 C5 C4 120.33(4)
C6 C5 H5 120.188
C4 C5 H5 119.473
BR1 C1 C6 120.04(3)
BR1 C1 C2 119.11(3)
C6 C1 C2 120.86(4)
C2 C3 C4 120.35(4)
C2 C3 H3 120.274
C4 C3 H3 119.340
C8 C9 C10 119.40(4)
C8 C9 H9 120.985
C10 C9 H9 119.555

loop_
_geom_bond_atom_site_label_1
_geom_bond_atom_site_label_2
_geom_bond_distance
SE1 N1 1.8813(4)
SE1 C13 1.8869(4)
BR1 C1 1.8841(5)
O1 C7 1.2399(5)
N1 C7 1.3612(5)
N1 C6 1.4167(5)
C8 C13 1.3967(5)
C8 C7 1.4684(6)
C8 C9 1.3967(6)
C6 C1 1.3947(6)
C6 C5 1.3935(6)
C2 C1 1.3887(6)
C2 C3 1.3898(8)
C2 H2 1.08086
C12 C13 1.3944(6)
C12 C11 1.3899(6)
C12 H12 1.08207
C10 C9 1.3867(7)
C10 C11 1.4020(7)
C10 H10 1.08310
C4 C5 1.3914(7)
C4 C3 1.3923(8)
C4 H4 1.08277
C11 H11 1.08281
C5 H5 1.08281
C3 H3 1.08203
C9 H9 1.08174

loop_
_geom_hbond_atom_site_label_D
_geom_hbond_atom_site_label_H
_geom_hbond_atom_site_label_A
_geom_hbond_distance_DH
_geom_hbond_distance_HA
_geom_hbond_distance_DA
_geom_hbond_angle_DHA
_geom_hbond_site_symmetry_A
C9 H9 C2 1.082 2.729 3.5107(7) 128.92 4_554
C12 H12 O1 1.082 2.366 3.0809(6) 122.14 4
C3 H3 O1 1.082 2.556 3.5206(7) 147.97 3_566
C5 H5 O1 1.083 2.468 3.3324(6) 135.90 3_666

loop_
_geom_torsion_atom_site_label_1
_geom_torsion_atom_site_label_2
_geom_torsion_atom_site_label_3
_geom_torsion_atom_site_label_4
_geom_torsion
SE1 N1 C7 O1 178.831(16)
SE1 N1 C7 C8 -1.96(4)
SE1 N1 C6 C1 -91.49(5)
SE1 N1 C6 C5 85.34(5)
SE1 C13 C8 C7 -4.12(4)
SE1 C13 C8 C9 176.03(3)
SE1 C13 C12 C11 -176.05(3)
SE1 C13 C12 H12 5.90
BR1 C1 C6 N1 -3.55(5)
BR1 C1 C6 C5 179.59(3)
BR1 C1 C2 C3 179.9557(14)
BR1 C1 C2 H2 -3.83
O1 C7 N1 C6 14.53(7)
O1 C7 C8 C13 -176.87(6)
O1 C7 C8 C9 2.98(6)
N1 SE1 C13 C8 2.37(4)
N1 SE1 C13 C12 179.83(5)
N1 C7 C8 C13 3.96(6)
N1 C7 C8 C9 -176.20(6)
N1 C6 C1 C2 176.75(6)
N1 C6 C5 C4 -176.42(6)
N1 C6 C5 H5 2.68
C8 C13 C12 C11 1.20(6)
C8 C13 C12 H12 -176.85
C8 C7 N1 C6 -166.26(4)
C8 C9 C10 C11 0.76(6)
C8 C9 C10 H10 -171.42
C6 N1 SE1 C13 165.05(8)
C6 C1 C2 C3 -0.35(6)
C6 C1 C2 H2 175.87
C6 C5 C4 C3 -0.35(7)
C6 C5 C4 H4 176.14
C2 C1 C6 C5 -0.11(7)
C2 C3 C4 C5 -0.11(7)
C2 C3 C4 H4 -176.19
C12 C13 C8 C7 178.25(6)
C12 C13 C8 C9 -1.61(6)
C12 C11 C10 C9 -1.16(6)
C12 C11 C10 H10 170.79
C7 N1 SE1 C13 -0.16(4)
C7 N1 C6 C1 72.61(6)
C7 N1 C6 C5 -110.55(8)
C7 C8 C9 C10 -179.24(5)
C7 C8 C9 H9 3.50
C10 C9 C8 C13 0.60(6)
C10 C11 C12 C13 0.17(6)
C10 C11 C12 H12 178.33
C4 C5 C6 C1 0.46(7)
C4 C3 C2 C1 0.46(7)
C4 C3 C2 H2 -175.47
C11 C10 C9 H9 178.06
C13 C8 C9 H9 -176.66
C13 C12 C11 H11 174.62
C5 C4 C3 H3 -178.06
C1 C6 C5 H5 179.56
C1 C2 C3 H3 178.39
C3 C4 C5 H5 -179.46
C9 C10 C11 H11 -175.87
H11 C11 C12 H12 -7.22
H11 C11 C10 H10 -3.92
H5 C5 C4 H4 -2.97
H10 C10 C9 H9 5.88
H3 C3 C2 H2 2.46
H3 C3 C4 H4 5.87
